data_4316320
loop_
_publ_author_name
'Chhatra B. Khadka'
'Daniel G. Macdonald'
'Yanhua Lan'
'Annie K. Powell'
'Dieter Fenske'
'John F. Corrigan'

_publ_contact_author_address
;Dept of Chemistry
The University of Western Ontario
London ON
N6A 5B7 Canada    
;
_publ_contact_author_email corrigan@uwo.ca
_publ_contact_author_name 'John F Corrigan'
_publ_section_title
;
 Trimethylsilylchalcogenolates of Co(II) and Mn(II): From Mononuclear
 Coordination Complexes to Clusters Containing -ESiMe3 Moieties (E = S,
 Se)
;
_journal_name_full 'Inorganic Chemistry'
_journal_page_first 7289
_journal_page_last 7297
_journal_paper_doi 10.1021/ic902346u
_journal_volume 49
_journal_year 2010
_chemical_formula_moiety 'C12 H34 Co N2 Se2 Si2 '
_chemical_formula_sum 'C12 H34 Co N2 Se2 Si2'
_chemical_formula_weight 479.44
_chemical_name_systematic
; 
 ? 
;
_space_group_IT_number 15
_symmetry_cell_setting monoclinic
_symmetry_space_group_name_Hall '-C 2yc'
_symmetry_space_group_name_H-M 'C 1 2/c 1'
_atom_sites_solution_hydrogens geom
_atom_sites_solution_primary direct
_atom_sites_solution_secondary difmap
_audit_creation_method SHELXL-97
_cell_angle_alpha 90.00
_cell_angle_beta 104.930(3)
_cell_angle_gamma 90.00
_cell_formula_units_Z 12
_cell_length_a 25.487(2)
_cell_length_b 14.4650(10)
_cell_length_c 18.8350(10)
_cell_measurement_reflns_used 20965
_cell_measurement_temperature 150(2)
_cell_measurement_theta_max 27.48
_cell_measurement_theta_min 2.04
_cell_volume 6709.5(8)
_computing_cell_refinement 'DENZO-SMN (Otwinowski & Minor, 1997)'
_computing_data_collection 'COLLECT (Nonius, 1997-2001)'
_computing_data_reduction DENZO-SMN
_computing_molecular_graphics 'SHELXTL/PC (Sheldrick, 2001)'
_computing_publication_material SHELXTL/PC
_computing_structure_refinement 'SHELXL-97 (Sheldrick, 1997)'
_computing_structure_solution 'SHELXS-97 (Sheldrick, 1990)'
_diffrn_ambient_temperature 150(2)
_diffrn_measured_fraction_theta_full 0.996
_diffrn_measured_fraction_theta_max 0.996
_diffrn_measurement_device_type 'Nonius Kappa-CCD'
_diffrn_measurement_method '\f scans, and \w scans with \k offsets'
_diffrn_radiation_monochromator graphite
_diffrn_radiation_source 'fine-focus sealed tube'
_diffrn_radiation_type MoK\a
_diffrn_radiation_wavelength 0.71073
_diffrn_reflns_av_R_equivalents 0.1126
_diffrn_reflns_av_sigmaI/netI 0.0951
_diffrn_reflns_limit_h_max 30
_diffrn_reflns_limit_h_min -25
_diffrn_reflns_limit_k_max 16
_diffrn_reflns_limit_k_min -17
_diffrn_reflns_limit_l_max 21
_diffrn_reflns_limit_l_min -22
_diffrn_reflns_number 25911
_diffrn_reflns_theta_full 25.04
_diffrn_reflns_theta_max 25.04
_diffrn_reflns_theta_min 2.59
_diffrn_standards_number 0
_exptl_absorpt_coefficient_mu 4.122
_exptl_absorpt_correction_T_max 0.8525
_exptl_absorpt_correction_T_min 0.5584
_exptl_absorpt_correction_type multi-scan
_exptl_absorpt_process_details 'DENZO-SMN (Otwinowski & Minor, 1997)'
_exptl_crystal_colour green
_exptl_crystal_density_diffrn 1.424
_exptl_crystal_density_method 'not measured'
_exptl_crystal_description plates
_exptl_crystal_F_000 2916
_exptl_crystal_size_max 0.16
_exptl_crystal_size_mid 0.06
_exptl_crystal_size_min 0.04
_refine_diff_density_max 1.042
_refine_diff_density_min -1.027
_refine_diff_density_rms 0.110
_refine_ls_extinction_method none
_refine_ls_goodness_of_fit_ref 1.026
_refine_ls_hydrogen_treatment constr
_refine_ls_matrix_type full
_refine_ls_number_parameters 273
_refine_ls_number_reflns 5922
_refine_ls_number_restraints 0
_refine_ls_restrained_S_all 1.026
_refine_ls_R_factor_all 0.1098
_refine_ls_R_factor_gt 0.0537
_refine_ls_shift/su_max 0.000
_refine_ls_shift/su_mean 0.000
_refine_ls_structure_factor_coef Fsqd
_refine_ls_weighting_details 'calc w=1/[\s^2^(Fo^2^)+(0.0582P)^2^+0.0000P] where P=(Fo^2^+2Fc^2^)/3'
_refine_ls_weighting_scheme calc
_refine_ls_wR_factor_gt 0.1127
_refine_ls_wR_factor_ref 0.1302
_reflns_number_gt 3575
_reflns_number_total 5922
_reflns_threshold_expression I>2\s(I)
_cod_data_source_file ic902346u_si_002_3.cif
_cod_data_source_block 06176b
_cod_depositor_comments
;
The following automatic conversions were performed:

'_symmetry_cell_setting' value 'Monoclinic' changed to 'monoclinic'
according to the built-in table from CIF Core dictionary named
'cif_core.dic' version 2.4.1 from 2010-06-29.

Automatic conversion script
Id: cif_fix_values 1646 2011-03-28 12:23:43Z adriana 
;
_cod_original_sg_symbol_H-M 'C 2/c'
_cod_database_code 4316320

loop_
_symmetry_equiv_pos_as_xyz
'x, y, z'
'-x, y, -z+1/2'
'x+1/2, y+1/2, z'
'-x+1/2, y+1/2, -z+1/2'
'-x, -y, -z'
'x, -y, z-1/2'
'-x+1/2, -y+1/2, -z'
'x+1/2, -y+1/2, z-1/2'

loop_
_atom_site_label
_atom_site_type_symbol
_atom_site_fract_x
_atom_site_fract_y
_atom_site_fract_z
_atom_site_U_iso_or_equiv
_atom_site_adp_type
_atom_site_occupancy
_atom_site_symmetry_multiplicity
_atom_site_calc_flag
_atom_site_refinement_flags
_atom_site_disorder_assembly
_atom_site_disorder_group
Co1 Co 0.25453(3) 0.86422(5) 0.15855(4) 0.0391(2) Uani 1 1 d . . .
Se1 Se 0.32969(2) 0.81081(4) 0.11591(3) 0.04036(19) Uani 1 1 d . . .
Se2 Se 0.26380(3) 0.94962(5) 0.26907(4) 0.0529(2) Uani 1 1 d . . .
Si1 Si 0.38817(7) 0.93072(12) 0.14265(10) 0.0459(5) Uani 1 1 d . . .
Si2 Si 0.30828(8) 0.85551(13) 0.35993(10) 0.0541(5) Uani 1 1 d . . .
C1 C 0.4396(3) 0.9114(4) 0.0883(4) 0.064(2) Uani 1 1 d . . .
H1A H 0.4680 0.9587 0.1013 0.097 Uiso 1 1 calc R . .
H1B H 0.4217 0.9154 0.0357 0.097 Uiso 1 1 calc R . .
H1C H 0.4559 0.8500 0.0995 0.097 Uiso 1 1 calc R . .
C2 C 0.4225(3) 0.9356(5) 0.2423(4) 0.062(2) Uani 1 1 d . . .
H2A H 0.4484 0.9870 0.2519 0.093 Uiso 1 1 calc R . .
H2B H 0.4418 0.8774 0.2575 0.093 Uiso 1 1 calc R . .
H2C H 0.3953 0.9449 0.2702 0.093 Uiso 1 1 calc R . .
C3 C 0.3537(3) 1.0441(4) 0.1201(4) 0.064(2) Uani 1 1 d . . .
H3A H 0.3809 1.0935 0.1288 0.096 Uiso 1 1 calc R . .
H3B H 0.3288 1.0540 0.1514 0.096 Uiso 1 1 calc R . .
H3C H 0.3332 1.0446 0.0684 0.096 Uiso 1 1 calc R . .
C4 C 0.2614(3) 0.8142(5) 0.4148(4) 0.084(3) Uani 1 1 d . . .
H4A H 0.2821 0.7797 0.4577 0.126 Uiso 1 1 calc R . .
H4B H 0.2337 0.7738 0.3843 0.126 Uiso 1 1 calc R . .
H4C H 0.2438 0.8674 0.4312 0.126 Uiso 1 1 calc R . .
C5 C 0.3378(3) 0.7534(4) 0.3245(4) 0.0568(19) Uani 1 1 d . . .
H5A H 0.3585 0.7164 0.3659 0.085 Uiso 1 1 calc R . .
H5B H 0.3619 0.7742 0.2947 0.085 Uiso 1 1 calc R . .
H5C H 0.3085 0.7157 0.2942 0.085 Uiso 1 1 calc R . .
C6 C 0.3647(3) 0.9213(5) 0.4227(4) 0.075(2) Uani 1 1 d . . .
H6A H 0.3821 0.8824 0.4648 0.113 Uiso 1 1 calc R . .
H6B H 0.3501 0.9770 0.4401 0.113 Uiso 1 1 calc R . .
H6C H 0.3915 0.9389 0.3961 0.113 Uiso 1 1 calc R . .
C7 C 0.1930(4) 1.0399(6) 0.0988(5) 0.142(5) Uani 1 1 d . . .
H7A H 0.1662 1.0712 0.0593 0.213 Uiso 1 1 calc R . .
H7B H 0.2283 1.0703 0.1061 0.213 Uiso 1 1 calc R . .
H7C H 0.1813 1.0432 0.1444 0.213 Uiso 1 1 calc R . .
C8 C 0.2098(3) 0.9430(5) 0.0062(4) 0.067(2) Uani 1 1 d . . .
H8A H 0.1809 0.9764 -0.0288 0.101 Uiso 1 1 calc R . .
H8B H 0.2121 0.8797 -0.0113 0.101 Uiso 1 1 calc R . .
H8C H 0.2445 0.9746 0.0106 0.101 Uiso 1 1 calc R . .
C9 C 0.1476(3) 0.8970(8) 0.0763(5) 0.111(4) Uani 1 1 d . . .
H9A H 0.1209 0.9147 0.0301 0.134 Uiso 1 1 calc R . .
H9B H 0.1340 0.9204 0.1176 0.134 Uiso 1 1 calc R . .
C10 C 0.1503(3) 0.7979(5) 0.0805(6) 0.086(3) Uani 1 1 d . . .
H10A H 0.1546 0.7739 0.0332 0.104 Uiso 1 1 calc R . .
H10B H 0.1152 0.7746 0.0867 0.104 Uiso 1 1 calc R . .
C11 C 0.1776(3) 0.7410(6) 0.2083(5) 0.109(4) Uani 1 1 d . . .
H11A H 0.1485 0.6948 0.1979 0.164 Uiso 1 1 calc R . .
H11B H 0.1641 0.7986 0.2244 0.164 Uiso 1 1 calc R . .
H11C H 0.2082 0.7180 0.2473 0.164 Uiso 1 1 calc R . .
C12 C 0.2133(3) 0.6720(4) 0.1148(4) 0.0592(19) Uani 1 1 d . . .
H12A H 0.1834 0.6273 0.1050 0.089 Uiso 1 1 calc R . .
H12B H 0.2443 0.6467 0.1518 0.089 Uiso 1 1 calc R . .
H12C H 0.2241 0.6842 0.0694 0.089 Uiso 1 1 calc R . .
Co2 Co 0.5000 0.47219(7) 0.2500 0.0424(3) Uani 1 2 d S . .
Se3 Se 0.53537(3) 0.39735(6) 0.16137(6) 0.0969(4) Uani 1 1 d . . .
Si3 Si 0.47415(7) 0.29649(13) 0.09987(12) 0.0575(5) Uani 1 1 d . . .
N1 N 0.1977(2) 0.9406(3) 0.0785(3) 0.0470(13) Uani 1 1 d . . .
N2 N 0.1957(2) 0.7582(4) 0.1420(3) 0.0503(14) Uani 1 1 d . . .
N3 N 0.4448(2) 0.5780(3) 0.2075(3) 0.0478(14) Uani 1 1 d . . .
C13 C 0.4050(3) 0.3139(5) 0.1107(6) 0.106(4) Uani 1 1 d . . .
H13A H 0.3807 0.2669 0.0824 0.160 Uiso 1 1 calc R . .
H13B H 0.3921 0.3755 0.0928 0.160 Uiso 1 1 calc R . .
H13C H 0.4056 0.3085 0.1628 0.160 Uiso 1 1 calc R . .
C14 C 0.4728(4) 0.3091(7) 0.0011(5) 0.140(4) Uani 1 1 d . . .
H14A H 0.4513 0.2589 -0.0271 0.211 Uiso 1 1 calc R . .
H14B H 0.5100 0.3063 -0.0044 0.211 Uiso 1 1 calc R . .
H14C H 0.4565 0.3687 -0.0171 0.211 Uiso 1 1 calc R . .
C15 C 0.4953(3) 0.1797(5) 0.1280(6) 0.121(4) Uani 1 1 d . . .
H15A H 0.4690 0.1358 0.0992 0.181 Uiso 1 1 calc R . .
H15B H 0.4974 0.1721 0.1803 0.181 Uiso 1 1 calc R . .
H15C H 0.5311 0.1680 0.1195 0.181 Uiso 1 1 calc R . .
C16 C 0.4704(3) 0.6619(4) 0.2464(4) 0.067(2) Uani 1 1 d . . .
H16A H 0.4636 0.6644 0.2958 0.080 Uiso 1 1 calc R . .
H16B H 0.4539 0.7175 0.2188 0.080 Uiso 1 1 calc R . .
C17 C 0.3901(2) 0.5649(5) 0.2201(4) 0.065(2) Uani 1 1 d . . .
H17A H 0.3675 0.6190 0.2018 0.098 Uiso 1 1 calc R . .
H17B H 0.3935 0.5576 0.2728 0.098 Uiso 1 1 calc R . .
H17C H 0.3732 0.5096 0.1939 0.098 Uiso 1 1 calc R . .
C18 C 0.4367(3) 0.5901(5) 0.1270(4) 0.065(2) Uani 1 1 d . . .
H18A H 0.4139 0.6445 0.1105 0.098 Uiso 1 1 calc R . .
H18B H 0.4190 0.5351 0.1013 0.098 Uiso 1 1 calc R . .
H18C H 0.4720 0.5989 0.1162 0.098 Uiso 1 1 calc R . .

loop_
_atom_site_aniso_label
_atom_site_aniso_U_11
_atom_site_aniso_U_22
_atom_site_aniso_U_33
_atom_site_aniso_U_23
_atom_site_aniso_U_13
_atom_site_aniso_U_12
Co1 0.0388(5) 0.0425(5) 0.0345(5) -0.0075(4) 0.0067(4) 0.0045(4)
Se1 0.0392(4) 0.0445(4) 0.0365(4) -0.0020(3) 0.0082(3) 0.0054(3)
Se2 0.0665(5) 0.0513(4) 0.0367(4) -0.0113(3) 0.0054(4) 0.0114(3)
Si1 0.0437(10) 0.0506(11) 0.0435(12) 0.0040(9) 0.0113(9) -0.0018(8)
Si2 0.0766(14) 0.0529(12) 0.0344(12) -0.0026(10) 0.0173(10) 0.0055(10)
C1 0.052(4) 0.072(5) 0.076(6) 0.001(4) 0.028(4) -0.005(4)
C2 0.057(4) 0.065(5) 0.059(5) -0.009(4) 0.007(4) -0.012(4)
C3 0.064(5) 0.052(4) 0.081(6) 0.008(4) 0.028(4) -0.005(4)
C4 0.118(7) 0.086(6) 0.062(6) 0.005(5) 0.049(5) 0.007(5)
C5 0.083(5) 0.041(4) 0.046(5) 0.005(3) 0.017(4) -0.002(4)
C6 0.102(6) 0.074(5) 0.036(5) 0.000(4) -0.008(4) 0.010(4)
C7 0.174(10) 0.116(8) 0.091(8) -0.047(7) -0.048(7) 0.104(8)
C8 0.055(4) 0.088(6) 0.061(5) 0.030(4) 0.019(4) 0.017(4)
C9 0.054(5) 0.196(12) 0.075(7) 0.061(7) -0.001(5) -0.010(6)
C10 0.045(5) 0.065(6) 0.137(9) -0.045(6) 0.001(5) -0.006(4)
C11 0.096(7) 0.161(9) 0.091(7) -0.044(7) 0.058(6) -0.072(6)
C12 0.065(5) 0.041(4) 0.069(5) -0.007(4) 0.014(4) 0.003(3)
Co2 0.0377(7) 0.0348(7) 0.0584(9) 0.000 0.0192(6) 0.000
Se3 0.0466(5) 0.1136(7) 0.1423(9) -0.0878(7) 0.0454(6) -0.0271(5)
Si3 0.0467(11) 0.0544(12) 0.0683(15) -0.0150(11) 0.0091(11) -0.0065(9)
N1 0.046(3) 0.052(3) 0.039(3) -0.012(3) 0.004(3) 0.019(3)
N2 0.046(3) 0.057(4) 0.048(4) -0.014(3) 0.013(3) -0.003(3)
N3 0.055(3) 0.045(3) 0.041(4) -0.001(3) 0.008(3) 0.003(3)
C13 0.044(4) 0.075(6) 0.195(11) -0.043(6) 0.022(6) -0.009(4)
C14 0.136(9) 0.200(12) 0.070(7) -0.005(7) -0.001(7) -0.077(8)
C15 0.065(6) 0.072(6) 0.219(13) 0.021(7) 0.026(7) -0.002(5)
C16 0.082(5) 0.039(4) 0.070(5) 0.006(4) 0.001(5) 0.014(3)
C17 0.052(4) 0.068(5) 0.077(6) 0.011(4) 0.019(4) 0.023(4)
C18 0.072(5) 0.079(5) 0.039(5) 0.013(4) 0.004(4) 0.004(4)

loop_
_atom_type_symbol
_atom_type_description
_atom_type_scat_dispersion_real
_atom_type_scat_dispersion_imag
_atom_type_scat_source
C C 0.0033 0.0016 'International Tables Vol C Tables 4.2.6.8 and 6.1.1.4'
H H 0.0000 0.0000 'International Tables Vol C Tables 4.2.6.8 and 6.1.1.4'
N N 0.0061 0.0033 'International Tables Vol C Tables 4.2.6.8 and 6.1.1.4'
Si Si 0.0817 0.0704 'International Tables Vol C Tables 4.2.6.8 and 6.1.1.4'
Co Co 0.3494 0.9721 'International Tables Vol C Tables 4.2.6.8 and 6.1.1.4'
Se Se -0.0929 2.2259 'International Tables Vol C Tables 4.2.6.8 and 6.1.1.4'

loop_
_geom_angle_atom_site_label_1
_geom_angle_atom_site_label_2
_geom_angle_atom_site_label_3
_geom_angle
_geom_angle_site_symmetry_1
_geom_angle_site_symmetry_3
_geom_angle_publ_flag
N2 Co1 N1 86.8(2) . . ?
N2 Co1 Se2 114.39(13) . . ?
N1 Co1 Se2 104.38(13) . . ?
N2 Co1 Se1 108.44(13) . . ?
N1 Co1 Se1 112.98(13) . . ?
Se2 Co1 Se1 123.69(4) . . ?
Si1 Se1 Co1 102.54(5) . . ?
Si2 Se2 Co1 105.56(5) . . ?
C2 Si1 C3 105.6(3) . . ?
C2 Si1 C1 110.1(3) . . ?
C3 Si1 C1 111.2(3) . . ?
C2 Si1 Se1 111.5(2) . . ?
C3 Si1 Se1 112.4(2) . . ?
C1 Si1 Se1 106.1(2) . . ?
C5 Si2 C4 108.7(3) . . ?
C5 Si2 C6 108.4(3) . . ?
C4 Si2 C6 108.1(4) . . ?
C5 Si2 Se2 112.3(2) . . ?
C4 Si2 Se2 110.2(3) . . ?
C6 Si2 Se2 109.1(2) . . ?
N1 C9 C10 114.4(7) . . ?
C9 C10 N2 115.8(6) . . ?
N3 Co2 N3 86.0(3) 2_655 . ?
N3 Co2 Se3 105.35(13) 2_655 . ?
N3 Co2 Se3 114.05(14) . . ?
N3 Co2 Se3 114.05(14) 2_655 2_655 ?
N3 Co2 Se3 105.35(13) . 2_655 ?
Se3 Co2 Se3 125.27(7) . 2_655 ?
Si3 Se3 Co2 108.94(6) . . ?
C15 Si3 C13 108.4(4) . . ?
C15 Si3 C14 108.1(5) . . ?
C13 Si3 C14 109.0(5) . . ?
C15 Si3 Se3 110.0(3) . . ?
C13 Si3 Se3 114.5(3) . . ?
C14 Si3 Se3 106.6(3) . . ?
C9 N1 C8 112.7(6) . . ?
C9 N1 C7 107.6(7) . . ?
C8 N1 C7 105.3(6) . . ?
C9 N1 Co1 103.6(4) . . ?
C8 N1 Co1 113.9(4) . . ?
C7 N1 Co1 113.8(5) . . ?
C11 N2 C12 110.4(6) . . ?
C11 N2 C10 111.7(6) . . ?
C12 N2 C10 107.3(5) . . ?
C11 N2 Co1 111.5(4) . . ?
C12 N2 Co1 113.6(4) . . ?
C10 N2 Co1 102.1(4) . . ?
C16 N3 C17 109.7(5) . . ?
C16 N3 C18 109.6(5) . . ?
C17 N3 C18 106.7(5) . . ?
C16 N3 Co2 104.1(4) . . ?
C17 N3 Co2 114.3(4) . . ?
C18 N3 Co2 112.3(4) . . ?
N3 C16 C16 110.8(4) . 2_655 ?

loop_
_geom_bond_atom_site_label_1
_geom_bond_atom_site_label_2
_geom_bond_distance
_geom_bond_site_symmetry_2
_geom_bond_publ_flag
Co1 N2 2.112(5) . ?
Co1 N1 2.113(5) . ?
Co1 Se2 2.3794(10) . ?
Co1 Se1 2.3884(9) . ?
Se1 Si1 2.2576(18) . ?
Se2 Si2 2.251(2) . ?
Si1 C2 1.857(7) . ?
Si1 C3 1.857(6) . ?
Si1 C1 1.881(6) . ?
Si2 C5 1.858(6) . ?
Si2 C4 1.868(6) . ?
Si2 C6 1.869(7) . ?
C7 N1 1.500(8) . ?
C8 N1 1.472(8) . ?
C9 N1 1.416(9) . ?
C9 C10 1.436(11) . ?
C10 N2 1.521(10) . ?
C11 N2 1.460(8) . ?
C12 N2 1.463(7) . ?
Co2 N3 2.093(5) 2_655 ?
Co2 N3 2.093(5) . ?
Co2 Se3 2.3552(8) . ?
Co2 Se3 2.3552(8) 2_655 ?
Se3 Si3 2.230(2) . ?
Si3 C15 1.811(8) . ?
Si3 C13 1.842(7) . ?
Si3 C14 1.860(9) . ?
N3 C16 1.479(8) . ?
N3 C17 1.486(7) . ?
N3 C18 1.487(7) . ?
C16 C16 1.480(12) 2_655 ?
